data_4121754
loop_
_publ_author_name
'Rodriguez, Rodrigo A.'
'Pan, Chung-Mao'
'Yabe, Yuki'
'Kawamata, Yu'
'Eastgate, Martin D.'
'Baran, Phil S.'

_publ_section_title
;
 Palau'chlor: A Practical and Reactive Chlorinating Reagent.
;
_journal_issue 19
_journal_name_full 'Journal of the American Chemical Society'
_journal_page_first 6908
_journal_page_last 6911
_journal_paper_doi 10.1021/ja5031744
_journal_volume 136
_journal_year 2014
_chemical_formula_moiety 'C7 H8 Cl N O2 S'
_chemical_formula_sum 'C7 H8 Cl N O2 S'
_chemical_formula_weight 205.65
_chemical_name_systematic
; 
 ? 
;
_space_group_IT_number 14
_symmetry_cell_setting monoclinic
_symmetry_space_group_name_Hall '-P 2ybc'
_symmetry_space_group_name_H-M 'P 1 21/c 1'
_atom_sites_solution_hydrogens geom
_atom_sites_solution_primary direct
_atom_sites_solution_secondary difmap
_audit_creation_method SHELXL-97
_cell_angle_alpha 90.00
_cell_angle_beta 105.725(4)
_cell_angle_gamma 90.00
_cell_formula_units_Z 4
_cell_length_a 10.1032(14)
_cell_length_b 8.1016(11)
_cell_length_c 11.0481(16)
_cell_measurement_reflns_used 4159
_cell_measurement_temperature 100(2)
_cell_measurement_theta_max 26.65
_cell_measurement_theta_min 3.16
_cell_volume 870.5(2)
_computing_cell_refinement 'Bruker SAINT'
_computing_data_collection 'Bruker APEX2'
_computing_data_reduction 'Bruker SAINT'
_computing_molecular_graphics 'Bruker SHELXTL'
_computing_publication_material 'Bruker SHELXTL'
_computing_structure_refinement 'SHELXL-97 (Sheldrick, 2008)'
_computing_structure_solution 'SHELXS-97 (Sheldrick, 2008)'
_diffrn_ambient_temperature 100(2)
_diffrn_measured_fraction_theta_full 0.998
_diffrn_measured_fraction_theta_max 0.993
_diffrn_measurement_device_type 'Bruker APEX-II CCD'
_diffrn_measurement_method '\f and \w scans'
_diffrn_radiation_monochromator graphite
_diffrn_radiation_source 'fine-focus rotating anode'
_diffrn_radiation_type MoK\a
_diffrn_radiation_wavelength 0.71073
_diffrn_reflns_av_R_equivalents 0.0355
_diffrn_reflns_av_sigmaI/netI 0.0266
_diffrn_reflns_limit_h_max 12
_diffrn_reflns_limit_h_min -12
_diffrn_reflns_limit_k_max 9
_diffrn_reflns_limit_k_min -10
_diffrn_reflns_limit_l_max 13
_diffrn_reflns_limit_l_min -13
_diffrn_reflns_number 9339
_diffrn_reflns_theta_full 25.00
_diffrn_reflns_theta_max 26.68
_diffrn_reflns_theta_min 2.09
_exptl_absorpt_coefficient_mu 0.634
_exptl_absorpt_correction_T_max 0.9812
_exptl_absorpt_correction_T_min 0.8836
_exptl_absorpt_correction_type multi-scan
_exptl_absorpt_process_details sadabs
_exptl_crystal_colour colorless
_exptl_crystal_density_diffrn 1.569
_exptl_crystal_density_method 'not measured'
_exptl_crystal_description plate
_exptl_crystal_F_000 424
_exptl_crystal_size_max 0.20
_exptl_crystal_size_mid 0.15
_exptl_crystal_size_min 0.03
_refine_diff_density_max 0.433
_refine_diff_density_min -0.323
_refine_diff_density_rms 0.061
_refine_ls_extinction_method none
_refine_ls_goodness_of_fit_ref 1.025
_refine_ls_hydrogen_treatment constr
_refine_ls_matrix_type full
_refine_ls_number_parameters 110
_refine_ls_number_reflns 1830
_refine_ls_number_restraints 0
_refine_ls_restrained_S_all 1.025
_refine_ls_R_factor_all 0.0369
_refine_ls_R_factor_gt 0.0303
_refine_ls_shift/su_max 0.000
_refine_ls_shift/su_mean 0.000
_refine_ls_structure_factor_coef Fsqd
_refine_ls_weighting_details 'calc w=1/[\s^2^(Fo^2^)+(0.0408P)^2^+0.5940P] where P=(Fo^2^+2Fc^2^)/3'
_refine_ls_weighting_scheme calc
_refine_ls_wR_factor_gt 0.0763
_refine_ls_wR_factor_ref 0.0809
_reflns_number_gt 1608
_reflns_number_total 1830
_reflns_threshold_expression >2sigma(I)
_cod_data_source_file ja5031744_si_010.cif
_cod_data_source_block baran375a
_cod_depositor_comments
;
The following automatic conversions were performed:

'_symmetry_cell_setting' value 'Monoclinic' changed to 'monoclinic'
according to
/usr/data/users/saulius/crontab/automatic-downloads/rss-feeds/ACS/lib/dictionaries/cif_core.dic
dictionary named 'cif_core.dic' version 2.4.2 from 2011-04-26.

Automatic conversion script
Id: cif_fix_values 2281 2013-09-26 08:29:07Z andrius 

 Adding full bibliography for 4121744--4121757.cif.
;
_cod_original_sg_symbol_H-M P2(1)/c
_cod_database_code 4121754

loop_
_symmetry_equiv_pos_as_xyz
'x, y, z'
'-x, y+1/2, -z+1/2'
'-x, -y, -z'
'x, -y-1/2, z-1/2'

loop_
_atom_site_label
_atom_site_type_symbol
_atom_site_fract_x
_atom_site_fract_y
_atom_site_fract_z
_atom_site_U_iso_or_equiv
_atom_site_adp_type
_atom_site_occupancy
_atom_site_symmetry_multiplicity
_atom_site_calc_flag
_atom_site_refinement_flags
Cl1 Cl 0.48240(5) 0.55766(6) 0.27704(4) 0.02696(15) Uani 1 1 d .
S1 S 0.75428(5) 0.67448(5) 0.36516(4) 0.01608(14) Uani 1 1 d .
O1 O 0.76238(14) 0.61913(16) 0.24453(12) 0.0231(3) Uani 1 1 d .
O2 O 0.82447(14) 0.82099(15) 0.42034(13) 0.0232(3) Uani 1 1 d .
N1 N 0.58708(16) 0.71975(18) 0.34812(14) 0.0189(3) Uani 1 1 d .
C1 C 0.79884(18) 0.5105(2) 0.47284(16) 0.0149(4) Uani 1 1 d .
C2 C 0.84856(19) 0.5442(2) 0.60043(17) 0.0182(4) Uani 1 1 d .
H2A H 0.8588 0.6549 0.6299 0.022 Uiso 1 1 calc R
C3 C 0.88283(19) 0.4137(2) 0.68376(17) 0.0208(4) Uani 1 1 d .
H3A H 0.9165 0.4345 0.7714 0.025 Uiso 1 1 calc R
C4 C 0.86809(18) 0.2523(2) 0.63960(17) 0.0200(4) Uani 1 1 d .
H4A H 0.8932 0.1632 0.6972 0.024 Uiso 1 1 calc R
C5 C 0.81709(19) 0.2201(2) 0.51208(18) 0.0214(4) Uani 1 1 d .
H5A H 0.8069 0.1094 0.4828 0.026 Uiso 1 1 calc R
C6 C 0.78102(19) 0.3491(2) 0.42739(17) 0.0182(4) Uani 1 1 d .
H6A H 0.7448 0.3281 0.3401 0.022 Uiso 1 1 calc R
C7 C 0.5525(2) 0.7727(2) 0.46497(18) 0.0238(4) Uani 1 1 d .
H7A H 0.6171 0.8585 0.5071 0.036 Uiso 1 1 calc R
H7B H 0.5591 0.6778 0.5213 0.036 Uiso 1 1 calc R
H7C H 0.4587 0.8167 0.4435 0.036 Uiso 1 1 calc R

loop_
_atom_site_aniso_label
_atom_site_aniso_U_11
_atom_site_aniso_U_22
_atom_site_aniso_U_33
_atom_site_aniso_U_23
_atom_site_aniso_U_13
_atom_site_aniso_U_12
Cl1 0.0248(3) 0.0265(3) 0.0259(3) 0.00209(19) 0.0007(2) -0.00561(19)
S1 0.0201(3) 0.0104(2) 0.0194(2) 0.00162(16) 0.00833(19) 0.00049(16)
O1 0.0335(8) 0.0194(6) 0.0200(7) 0.0038(5) 0.0136(6) 0.0033(6)
O2 0.0260(8) 0.0124(6) 0.0327(8) 0.0004(5) 0.0107(6) -0.0024(5)
N1 0.0202(8) 0.0155(7) 0.0208(8) 0.0012(6) 0.0053(6) 0.0007(6)
C1 0.0160(9) 0.0121(8) 0.0182(8) 0.0023(7) 0.0072(7) 0.0023(6)
C2 0.0202(9) 0.0140(8) 0.0213(9) -0.0035(7) 0.0071(7) -0.0010(7)
C3 0.0214(10) 0.0242(9) 0.0164(9) 0.0009(7) 0.0047(8) 0.0014(8)
C4 0.0174(9) 0.0180(9) 0.0257(10) 0.0081(7) 0.0076(8) 0.0048(7)
C5 0.0262(10) 0.0115(8) 0.0294(10) -0.0005(7) 0.0127(8) 0.0013(7)
C6 0.0229(10) 0.0146(8) 0.0182(9) -0.0018(7) 0.0078(8) -0.0001(7)
C7 0.0245(10) 0.0218(9) 0.0286(10) 0.0028(8) 0.0132(8) 0.0068(8)

loop_
_atom_type_symbol
_atom_type_description
_atom_type_scat_dispersion_real
_atom_type_scat_dispersion_imag
_atom_type_scat_source
C C 0.0033 0.0016 'International Tables Vol C Tables 4.2.6.8 and 6.1.1.4'
H H 0.0000 0.0000 'International Tables Vol C Tables 4.2.6.8 and 6.1.1.4'
N N 0.0061 0.0033 'International Tables Vol C Tables 4.2.6.8 and 6.1.1.4'
O O 0.0106 0.0060 'International Tables Vol C Tables 4.2.6.8 and 6.1.1.4'
S S 0.1246 0.1234 'International Tables Vol C Tables 4.2.6.8 and 6.1.1.4'
Cl Cl 0.1484 0.1585 'International Tables Vol C Tables 4.2.6.8 and 6.1.1.4'

loop_
_geom_angle_atom_site_label_1
_geom_angle_atom_site_label_2
_geom_angle_atom_site_label_3
_geom_angle
O1 S1 O2 120.69(8)
O1 S1 N1 105.81(8)
O2 S1 N1 103.44(8)
O1 S1 C1 108.97(8)
O2 S1 C1 109.38(8)
N1 S1 C1 107.72(8)
C7 N1 S1 115.37(12)
C7 N1 Cl1 110.68(12)
S1 N1 Cl1 110.78(8)
C2 C1 C6 121.68(16)
C2 C1 S1 119.60(13)
C6 C1 S1 118.71(13)
C3 C2 C1 118.80(16)
C3 C2 H2A 120.6
C1 C2 H2A 120.6
C2 C3 C4 120.14(17)
C2 C3 H3A 119.9
C4 C3 H3A 119.9
C5 C4 C3 120.55(17)
C5 C4 H4A 119.7
C3 C4 H4A 119.7
C4 C5 C6 120.14(16)
C4 C5 H5A 119.9
C6 C5 H5A 119.9
C5 C6 C1 118.67(16)
C5 C6 H6A 120.7
C1 C6 H6A 120.7
N1 C7 H7A 109.5
N1 C7 H7B 109.5
H7A C7 H7B 109.5
N1 C7 H7C 109.5
H7A C7 H7C 109.5
H7B C7 H7C 109.5

loop_
_geom_bond_atom_site_label_1
_geom_bond_atom_site_label_2
_geom_bond_distance
Cl1 N1 1.7349(16)
S1 O1 1.4293(13)
S1 O2 1.4315(13)
S1 N1 1.6885(16)
S1 C1 1.7583(17)
N1 C7 1.489(2)
C1 C2 1.389(3)
C1 C6 1.395(2)
C2 C3 1.383(2)
C2 H2A 0.9500
C3 C4 1.390(3)
C3 H3A 0.9500
C4 C5 1.387(3)
C4 H4A 0.9500
C5 C6 1.384(2)
C5 H5A 0.9500
C6 H6A 0.9500
C7 H7A 0.9800
C7 H7B 0.9800
C7 H7C 0.9800

loop_
_geom_torsion_atom_site_label_1
_geom_torsion_atom_site_label_2
_geom_torsion_atom_site_label_3
_geom_torsion_atom_site_label_4
_geom_torsion
O1 S1 N1 C7 177.05(12)
O2 S1 N1 C7 -55.14(14)
C1 S1 N1 C7 60.61(14)
O1 S1 N1 Cl1 50.32(10)
O2 S1 N1 Cl1 178.13(8)
C1 S1 N1 Cl1 -66.11(10)
O1 S1 C1 C2 155.94(14)
O2 S1 C1 C2 22.08(17)
N1 S1 C1 C2 -89.71(16)
O1 S1 C1 C6 -25.06(17)
O2 S1 C1 C6 -158.92(14)
N1 S1 C1 C6 89.29(15)
C6 C1 C2 C3 0.9(3)
S1 C1 C2 C3 179.88(13)
C1 C2 C3 C4 0.3(3)
C2 C3 C4 C5 -1.0(3)
C3 C4 C5 C6 0.4(3)
C4 C5 C6 C1 0.9(3)
C2 C1 C6 C5 -1.5(3)
S1 C1 C6 C5 179.51(14)
